data_7703794
loop_
_publ_author_name
'Sorg, Jens R.'
'Schneider, Tilman'
'Wohlfarth, Luise'
'Sch\"afer, Thomas C'
'Sedykh, Alexander'
'M\"uller-Buschbaum, Klaus'

_publ_section_title
;
 Sb- and Bi-based coordination polymers with N-donor ligands with and
 without lone-pair effects and their photoluminescence properties.
;
_journal_issue 15
_journal_name_full 'Dalton transactions (Cambridge, England : 2003)'
_journal_page_first 4904
_journal_page_last 4913
_journal_paper_doi 10.1039/d0dt00265h
_journal_volume 49
_journal_year 2020
_chemical_formula_moiety 'C10 H8 Br3 N2 Sb'
_chemical_formula_sum 'C10 H8 Br3 N2 Sb'
_chemical_formula_weight 517.66
_space_group_crystal_system monoclinic
_space_group_IT_number 14
_space_group_name_Hall '-P 2ybc'
_space_group_name_H-M_alt 'P 1 21/c 1'
_atom_sites_solution_hydrogens geom
_atom_sites_solution_primary dual
_audit_creation_date 2020-03-09
_audit_creation_method
;
Olex2 1.2
(compiled 2018.05.29 svn.r3508 for OlexSys, GUI svn.r5506)
;
_audit_update_record
;
2020-03-09 deposited with the CCDC.	2020-03-12 downloaded from the CCDC.
;
_cell_angle_alpha 90
_cell_angle_beta 109.549(5)
_cell_angle_gamma 90
_cell_formula_units_Z 4
_cell_length_a 10.108(2)
_cell_length_b 11.895(2)
_cell_length_c 11.922(2)
_cell_measurement_reflns_used 3241
_cell_measurement_temperature 100
_cell_measurement_theta_max 27.233
_cell_measurement_theta_min 2.494
_cell_volume 1350.8(4)
_computing_cell_refinement 'SAINT v8.37A (Bruker, 2015)'
_computing_data_collection 'APEX3 ver. 2016.9-0 (Bruker AXS)'
_computing_data_reduction 'SAINT v8.37A (Bruker, 2015)'
_computing_molecular_graphics 'Olex2 (Dolomanov et al., 2009)'
_computing_publication_material 'Olex2 (Dolomanov et al., 2009)'
_computing_structure_refinement 'ShelXL (Sheldrick, 2015)'
_computing_structure_solution 'XT (Sheldrick, 2015)'
_diffrn_ambient_temperature 100
_diffrn_measured_fraction_theta_full 1.000
_diffrn_measured_fraction_theta_max 0.999
_diffrn_measurement_device_type 'Bruker APEX-II CCD'
_diffrn_measurement_method '\f and \w scans'
_diffrn_radiation_type MoK\a
_diffrn_radiation_wavelength 0.71073
_diffrn_reflns_av_R_equivalents 0.0850
_diffrn_reflns_av_unetI/netI 0.0551
_diffrn_reflns_Laue_measured_fraction_full 1.000
_diffrn_reflns_Laue_measured_fraction_max 0.999
_diffrn_reflns_limit_h_max 13
_diffrn_reflns_limit_h_min -13
_diffrn_reflns_limit_k_max 15
_diffrn_reflns_limit_k_min -15
_diffrn_reflns_limit_l_max 15
_diffrn_reflns_limit_l_min -15
_diffrn_reflns_number 23837
_diffrn_reflns_point_group_measured_fraction_full 1.000
_diffrn_reflns_point_group_measured_fraction_max 0.999
_diffrn_reflns_theta_full 25.242
_diffrn_reflns_theta_max 28.329
_diffrn_reflns_theta_min 2.138
_diffrn_standards_number 0
_exptl_absorpt_coefficient_mu 10.891
_exptl_absorpt_correction_T_max 0.7457
_exptl_absorpt_correction_T_min 0.4407
_exptl_absorpt_correction_type multi-scan
_exptl_absorpt_process_details
'SADABS-2016/2 (Bruker,2016/2) was used for absorption correction. wR2(int) was 0.1301 before and 0.0674 after correction. The Ratio of minimum to maximum transmission is 0.5910. The \l/2 correction factor is Not present.'
_exptl_crystal_colour 'clear light colourless'
_exptl_crystal_colour_lustre clear
_exptl_crystal_colour_modifier light
_exptl_crystal_colour_primary colourless
_exptl_crystal_density_diffrn 2.545
_exptl_crystal_description block
_exptl_crystal_F_000 952
_exptl_crystal_size_max 0.302
_exptl_crystal_size_mid 0.204
_exptl_crystal_size_min 0.15
_refine_diff_density_max 0.847
_refine_diff_density_min -1.357
_refine_diff_density_rms 0.196
_refine_ls_extinction_method none
_refine_ls_goodness_of_fit_ref 1.017
_refine_ls_hydrogen_treatment constr
_refine_ls_matrix_type full
_refine_ls_number_parameters 145
_refine_ls_number_reflns 3361
_refine_ls_number_restraints 0
_refine_ls_restrained_S_all 1.017
_refine_ls_R_factor_all 0.0491
_refine_ls_R_factor_gt 0.0314
_refine_ls_shift/su_max 0.001
_refine_ls_shift/su_mean 0.000
_refine_ls_structure_factor_coef Fsqd
_refine_ls_weighting_details 'w=1/[\s^2^(Fo^2^)+(0.0163P)^2^+0.4290P] where P=(Fo^2^+2Fc^2^)/3'
_refine_ls_weighting_scheme calc
_refine_ls_wR_factor_gt 0.0552
_refine_ls_wR_factor_ref 0.0603
_reflns_Friedel_coverage 0.000
_reflns_number_gt 2678
_reflns_number_total 3361
_reflns_threshold_expression 'I > 2\s(I)'
_cod_data_source_file d0dt00265h2.cif
_cod_data_source_block 1D-[Sb2Br6(4-bipy)2]
_cod_depositor_comments 'Adding full bibliography for 7703794--7703809.cif.'
_cod_original_cell_volume 1350.8(5)
_cod_database_code 7703794
_shelx_shelxl_version_number 2018/3
_shelx_space_group_comment
;
The symmetry employed for this shelxl refinement is uniquely defined
by the following loop, which should always be used as a source of
symmetry information in preference to the above space-group names.
They are only intended as comments.
;
_olex2_refinement_description
;
1. Fixed Uiso
 At 1.2 times of:
  All C(H) groups
2.a Aromatic/amide H refined with riding coordinates:
 C1(H1), C5(H5), C2(H2), C6(H6), C4(H4), C10(H10), C7(H7), C9(H9)
;
_olex2_submission_special_instructions 'No special instructions were received'

loop_
_space_group_symop_operation_xyz
'x, y, z'
'-x, y+1/2, -z+1/2'
'-x, -y, -z'
'x, -y-1/2, z-1/2'

loop_
_atom_site_label
_atom_site_type_symbol
_atom_site_fract_x
_atom_site_fract_y
_atom_site_fract_z
_atom_site_U_iso_or_equiv
_atom_site_adp_type
_atom_site_occupancy
_atom_site_site_symmetry_order
_atom_site_calc_flag
_atom_site_refinement_flags_posn
_atom_site_refinement_flags_adp
_atom_site_refinement_flags_occupancy
_atom_site_disorder_assembly
_atom_site_disorder_group
Sb1 Sb 0.27422(3) 0.51028(2) -0.08059(2) 0.00812(8) Uani 1 1 d . . . . .
Br1 Br 0.06193(5) 0.38245(4) -0.13754(4) 0.01177(10) Uani 1 1 d . . . . .
Br2 Br 0.11669(5) 0.69099(4) -0.11019(4) 0.01787(11) Uani 1 1 d . . . . .
Br3 Br 0.45266(5) 0.31359(4) -0.01050(4) 0.01731(11) Uani 1 1 d . . . . .
N1 N 0.2752(4) 0.5012(3) 0.1145(3) 0.0098(7) Uani 1 1 d . . . . .
N2 N 0.2511(4) 0.4958(3) 0.6992(3) 0.0137(8) Uani 1 1 d . . . . .
C1 C 0.2420(4) 0.4063(3) 0.1604(4) 0.0102(9) Uani 1 1 d . . . . .
H1 H 0.219041 0.342315 0.112996 0.012 Uiso 1 1 calc R . . . .
C5 C 0.3120(5) 0.5923(3) 0.1850(4) 0.0118(9) Uani 1 1 d . . . . .
H5 H 0.336881 0.657738 0.154332 0.014 Uiso 1 1 calc R . . . .
C2 C 0.2409(4) 0.4010(3) 0.2761(4) 0.0104(9) Uani 1 1 d . . . . .
H2 H 0.216681 0.334428 0.305236 0.012 Uiso 1 1 calc R . . . .
C6 C 0.3442(5) 0.5595(4) 0.6710(4) 0.0132(9) Uani 1 1 d . . . . .
H6 H 0.404205 0.604345 0.730212 0.016 Uiso 1 1 calc R . . . .
C4 C 0.3141(5) 0.5919(3) 0.3008(4) 0.0126(9) Uani 1 1 d . . . . .
H4 H 0.341021 0.656112 0.347370 0.015 Uiso 1 1 calc R . . . .
C10 C 0.1655(5) 0.4308(4) 0.6130(4) 0.0164(10) Uani 1 1 d . . . . .
H10 H 0.099593 0.386233 0.630748 0.020 Uiso 1 1 calc R . . . .
C3 C 0.2758(4) 0.4950(3) 0.3484(4) 0.0100(9) Uani 1 1 d . . . . .
C8 C 0.2687(4) 0.4941(3) 0.4703(4) 0.0106(9) Uani 1 1 d . . . . .
C7 C 0.3564(5) 0.5625(4) 0.5594(4) 0.0137(10) Uani 1 1 d . . . . .
H7 H 0.421887 0.609299 0.543798 0.016 Uiso 1 1 calc R . . . .
C9 C 0.1717(5) 0.4278(4) 0.4989(4) 0.0146(10) Uani 1 1 d . . . . .
H9 H 0.111172 0.381496 0.441582 0.018 Uiso 1 1 calc R . . . .

loop_
_atom_site_aniso_label
_atom_site_aniso_U_11
_atom_site_aniso_U_22
_atom_site_aniso_U_33
_atom_site_aniso_U_23
_atom_site_aniso_U_13
_atom_site_aniso_U_12
Sb1 0.00845(14) 0.00986(14) 0.00648(13) 0.00008(11) 0.00307(11) -0.00039(12)
Br1 0.0100(2) 0.0146(2) 0.0105(2) -0.00064(17) 0.00315(18) -0.00366(17)
Br2 0.0142(2) 0.0133(2) 0.0255(3) 0.00631(19) 0.0059(2) 0.00309(19)
Br3 0.0129(2) 0.0140(2) 0.0240(3) -0.00266(19) 0.0048(2) 0.00235(19)
N1 0.0135(19) 0.0087(18) 0.0092(17) -0.0005(14) 0.0067(15) 0.0008(15)
N2 0.015(2) 0.015(2) 0.0106(18) -0.0008(16) 0.0032(16) -0.0040(16)
C1 0.012(2) 0.010(2) 0.008(2) -0.0017(17) 0.0026(18) 0.0001(17)
C5 0.014(2) 0.011(2) 0.012(2) 0.0007(17) 0.0067(19) -0.0032(18)
C2 0.010(2) 0.013(2) 0.008(2) 0.0025(17) 0.0028(18) 0.0002(17)
C6 0.014(2) 0.014(2) 0.009(2) -0.0022(18) 0.0010(19) -0.0047(19)
C4 0.013(2) 0.012(2) 0.012(2) -0.0021(18) 0.0027(19) -0.0035(18)
C10 0.022(3) 0.019(2) 0.012(2) 0.0008(19) 0.010(2) -0.006(2)
C3 0.009(2) 0.013(2) 0.009(2) -0.0009(17) 0.0045(17) 0.0022(17)
C8 0.011(2) 0.009(2) 0.012(2) 0.0008(17) 0.0040(18) 0.0018(17)
C7 0.014(2) 0.015(2) 0.014(2) 0.0030(19) 0.006(2) -0.0015(19)
C9 0.020(3) 0.018(2) 0.007(2) -0.0024(18) 0.006(2) -0.004(2)

loop_
_atom_type_symbol
_atom_type_description
_atom_type_scat_dispersion_real
_atom_type_scat_dispersion_imag
_atom_type_scat_source
C C 0.0033 0.0016 'International Tables Vol C Tables 4.2.6.8 and 6.1.1.4'
H H 0.0000 0.0000 'International Tables Vol C Tables 4.2.6.8 and 6.1.1.4'
Br Br -0.2901 2.4595 'International Tables Vol C Tables 4.2.6.8 and 6.1.1.4'
N N 0.0061 0.0033 'International Tables Vol C Tables 4.2.6.8 and 6.1.1.4'
Sb Sb -0.5866 1.5461 'International Tables Vol C Tables 4.2.6.8 and 6.1.1.4'

loop_
_geom_angle_atom_site_label_1
_geom_angle_atom_site_label_2
_geom_angle_atom_site_label_3
_geom_angle
_geom_angle_site_symmetry_1
_geom_angle_site_symmetry_3
_geom_angle_publ_flag
Br1 Sb1 Br2 91.96(2) . . ?
Br1 Sb1 Br3 88.99(2) . . ?
Br1 Sb1 Br3 175.873(16) . 3_665 ?
Br1 Sb1 N2 84.61(8) . 1_554 ?
Br2 Sb1 Br3 171.419(17) . . ?
Br2 Sb1 Br3 85.90(2) . 3_665 ?
Br3 Sb1 Br3 92.61(2) . 3_665 ?
N1 Sb1 Br1 87.70(9) . . ?
N1 Sb1 Br2 88.38(8) . . ?
N1 Sb1 Br3 88.71(9) . 3_665 ?
N1 Sb1 Br3 83.13(8) . . ?
N1 Sb1 N2 171.95(11) . 1_554 ?
N2 Sb1 Br2 94.25(8) 1_554 . ?
N2 Sb1 Br3 94.33(8) 1_554 . ?
N2 Sb1 Br3 99.06(8) 1_554 3_665 ?
Sb1 Br3 Sb1 87.39(2) . 3_665 ?
C1 N1 Sb1 121.8(3) . . ?
C5 N1 Sb1 119.7(3) . . ?
C5 N1 C1 118.4(4) . . ?
C6 N2 Sb1 112.9(3) . 1_556 ?
C6 N2 C10 117.5(4) . . ?
C10 N2 Sb1 129.6(3) . 1_556 ?
N1 C1 H1 119.0 . . ?
N1 C1 C2 122.0(4) . . ?
C2 C1 H1 119.0 . . ?
N1 C5 H5 118.9 . . ?
N1 C5 C4 122.2(4) . . ?
C4 C5 H5 118.9 . . ?
C1 C2 H2 120.1 . . ?
C3 C2 C1 119.9(4) . . ?
C3 C2 H2 120.1 . . ?
N2 C6 H6 118.1 . . ?
N2 C6 C7 123.8(4) . . ?
C7 C6 H6 118.1 . . ?
C5 C4 H4 120.1 . . ?
C5 C4 C3 119.9(4) . . ?
C3 C4 H4 120.1 . . ?
N2 C10 H10 118.7 . . ?
N2 C10 C9 122.5(4) . . ?
C9 C10 H10 118.7 . . ?
C2 C3 C4 117.5(4) . . ?
C2 C3 C8 121.3(4) . . ?
C4 C3 C8 121.1(4) . . ?
C7 C8 C3 121.1(4) . . ?
C9 C8 C3 121.1(4) . . ?
C9 C8 C7 117.8(4) . . ?
C6 C7 C8 118.7(4) . . ?
C6 C7 H7 120.6 . . ?
C8 C7 H7 120.6 . . ?
C10 C9 C8 119.7(4) . . ?
C10 C9 H9 120.2 . . ?
C8 C9 H9 120.2 . . ?

loop_
_geom_bond_atom_site_label_1
_geom_bond_atom_site_label_2
_geom_bond_distance
_geom_bond_site_symmetry_2
_geom_bond_publ_flag
Sb1 Br1 2.5304(6) . ?
Sb1 Br2 2.6276(6) . ?
Sb1 Br3 2.9012(7) . ?
Sb1 Br3 3.3442(7) 3_665 ?
Sb1 N1 2.325(3) . ?
Sb1 N2 2.563(4) 1_554 ?
N1 C1 1.345(5) . ?
N1 C5 1.345(5) . ?
N2 C6 1.335(5) . ?
N2 C10 1.343(5) . ?
C1 H1 0.9300 . ?
C1 C2 1.385(5) . ?
C5 H5 0.9300 . ?
C5 C4 1.373(6) . ?
C2 H2 0.9300 . ?
C2 C3 1.383(5) . ?
C6 H6 0.9300 . ?
C6 C7 1.377(6) . ?
C4 H4 0.9300 . ?
C4 C3 1.395(5) . ?
C10 H10 0.9300 . ?
C10 C9 1.383(6) . ?
C3 C8 1.479(6) . ?
C8 C7 1.395(6) . ?
C8 C9 1.386(6) . ?
C7 H7 0.9300 . ?
C9 H9 0.9300 . ?
